data_6000235
loop_
_publ_author_name
'Wang, D.'
'Wang, M. Q.'
'Lu, G. L.'

_publ_section_title
;
 Synthesis, crystal structure and X-ray powder diffraction data of the
 phosphor matrix 4SrO . 7Al(2)O(3)
;
_journal_name_full 'Journal of Materials Science'
_journal_page_first 4959
_journal_page_last 4964
_journal_paper_doi 10.1023/A:1004759621850
_journal_volume 34
_journal_year 1999
_chemical_formula_sum 'Al14 O25 Sr4'
_space_group_name_H-M_alt 'P m m a'
_symmetry_space_group_name_H-M 'P m m a'
_cell_angle_alpha 90.000
_cell_angle_beta 90.000
_cell_angle_gamma 90.000
_cell_formula_units_Z 2
_cell_length_a 24.7451(2)
_cell_length_b 8.4735(6)
_cell_length_c 4.8808(1)
_cell_volume 1023.39(8)
_diffrn_ambient_temperature 298.1(10)
_diffrn_radiation_monochromator graphite
_diffrn_radiation_probe x-ray
_diffrn_radiation_type 'Cu K'
_exptl_crystal_density_diffrn 3.66
_cod_depositor_comments
;

 The _[local]_atom_site_publication_N was provided as a column "N" in
 the Table II of the publication without a definition, and seems to be
 1/|Gn| where |Gn| is the order of the site symmetry group Gn at the
 site n.

 Saulius Gra\<zulis
 2014-08-01
;
_cod_original_cell_volume 1023.41(3)
_cod_database_code 6000235

loop_
_atom_site_occupancy
_atom_site_label
_atom_site_fract_x
_atom_site_fract_y
_atom_site_fract_z
_atom_site_B_iso_or_equiv
_[local]_atom_site_publication_n
1.0 Sr1 0.1379(1) 0.500 0.0346(5) 0.8228 0.5
1.0 Sr2 0.1210(1) 0 0.1154(5) 0.4640 0.5
1.0 Al1 0.1861(2) 0.1936(6) 0.6196(2) 0.7525 1.0
1.0 Al2 0.0661(2) 0.3218(7) 0.5126(1) 0.3900 1.0
1.0 Al3 0.25 0.2950(8) 0.1297(6) 0.6043 0.5
1.0 Al4 0 0.1675(9) 0 0.4336 0.5
1.0 Al5 0 0 0.5 0.4592 0.25
1.0 Al6 0 0.5 0 0.3223 0.25
1.0 O1 0.0424(3) 0.1638(1) 0.3295(3) 0.3320 1.0
1.0 O2 0.1378(3) 0.3173(1) 0.5013(9) 0.4499 1.0
1.0 O3 0.1916(3) 0.2285(1) -0.0265(7) 0.7918 1.0
1.0 O4 0.25 0.2286(6) 0.4796(3) 2.0315 0.5
1.0 O5 0.0367(5) 0 0.8287(3) 0.8059 0.5
1.0 O6 0.0512(4) 0.5 0.3548(3) 0.3993 0.5
1.0 O7 0.1639(5) 0 0.5777(8) 0.4359 0.5
1.0 O8 0.0435(3) 0.3348(1) 0.8467(4) 0.3926 1.0
1.0 O9 0.25 0.5 0.1001(4) 1.6802 0.25
